data_1556594
loop_
_publ_author_name
'Cybularczyk-Cecotka, M.'
'Dabrowska, A.M.'
'Gunka, P.A.'
'Horeglad, P.'

_publ_section_title
;
 Probing the Effect of Six-Membered N-Heterocyclic Carbene-6-Mes-on the
 Synthesis, Structure and Reactivity of Me2MOR(NHC) (M = Ga, In) Complexes
;
_journal_name_full Inorganics
_journal_page_first 28
_journal_paper_doi 10.3390/inorganics6010028
_journal_volume 6
_journal_year 2018
_chemical_formula_moiety 'C25 H37 In N2'
_chemical_formula_sum 'C25 H37 In N2'
_chemical_formula_weight 480.38
_space_group_crystal_system monoclinic
_space_group_IT_number 14
_space_group_name_Hall '-P 2yn'
_space_group_name_H-M_alt 'P 1 21/n 1'
_atom_sites_solution_hydrogens geom
_atom_sites_solution_primary direct
_cell_angle_alpha 90
_cell_angle_beta 106.868(3)
_cell_angle_gamma 90
_cell_formula_units_Z 4
_cell_length_a 9.5680(3)
_cell_length_b 16.9878(4)
_cell_length_c 16.0384(5)
_cell_measurement_reflns_used 11913
_cell_measurement_temperature 293(2)
_cell_measurement_theta_max 30.4380
_cell_measurement_theta_min 4.0800
_cell_volume 2494.71(13)
_computing_cell_refinement 'CrysAlisPro 1.171.38.43 (Rigaku OD, 2015)'
_computing_data_collection 'CrysAlisPro 1.171.38.43 (Rigaku OD, 2015)'
_computing_data_reduction 'CrysAlisPro 1.171.38.43 (Rigaku OD, 2015)'
_computing_molecular_graphics 'Olex2 (Dolomanov et al., 2009)'
_computing_publication_material 'Olex2 (Dolomanov et al., 2009)'
_computing_structure_refinement 'ShelXL (Sheldrick, 2015)'
_computing_structure_solution 'ShelXT (Sheldrick, 2015)'
_diffrn_ambient_temperature 293(2)
_diffrn_detector 'CCD plate'
_diffrn_detector_area_resol_mean 10.3347
_diffrn_detector_type Atlas
_diffrn_measured_fraction_theta_full 0.998
_diffrn_measured_fraction_theta_max 0.998
_diffrn_measurement_details
;
List of Runs (angles in degrees, time in seconds):

  # Type    Start    End  Width  t~exp~   \w     \q     \k     \f   Frames
--------------------------------------------------------------------------
  1  \w    -27.00  -1.00   1.00    6.50    --  -12.96 -38.00 -30.00   26
  2  \w    -20.00  21.00   1.00    6.50    --   13.27 -38.00  30.00   41
  3  \w     40.00  86.00   1.00    6.50    --   13.27  38.00  30.00   46
  4  \w      7.00  71.00   1.00    6.50    --   13.27  57.00-150.00   64
  5  \w     -5.00  79.00   1.00    6.50    --   13.27  38.00   0.00   84
  6  \w    -30.00  11.00   1.00    6.50    --   13.27 115.00 -76.00   41
  7  \w    -56.00 -29.00   1.00    6.50    --   13.27 -38.00  30.00   27
  8  \w    -35.00  21.00   1.00    6.50    --   13.27 -38.00-180.00   56
;
_diffrn_measurement_device 'four-circle diffractometer'
_diffrn_measurement_device_type 'Xcalibur, Atlas, Gemini ultra'
_diffrn_measurement_method '\w scans'
_diffrn_orient_matrix_type 'CrysAlisPro convention (1999,Acta A55,543-557)'
_diffrn_orient_matrix_UB_11 -0.0307223000
_diffrn_orient_matrix_UB_12 0.0217917000
_diffrn_orient_matrix_UB_13 -0.0387136000
_diffrn_orient_matrix_UB_21 0.0060710000
_diffrn_orient_matrix_UB_22 0.0350203000
_diffrn_orient_matrix_UB_23 0.0248657000
_diffrn_orient_matrix_UB_31 0.0708569000
_diffrn_orient_matrix_UB_32 0.0064461000
_diffrn_orient_matrix_UB_33 -0.0042821000
_diffrn_radiation_monochromator graphite
_diffrn_radiation_probe x-ray
_diffrn_radiation_type MoK\a
_diffrn_radiation_wavelength 0.71073
_diffrn_reflns_av_R_equivalents 0.0219
_diffrn_reflns_av_unetI/netI 0.0162
_diffrn_reflns_Laue_measured_fraction_full 0.998
_diffrn_reflns_Laue_measured_fraction_max 0.998
_diffrn_reflns_limit_h_max 11
_diffrn_reflns_limit_h_min -11
_diffrn_reflns_limit_k_max 20
_diffrn_reflns_limit_k_min -20
_diffrn_reflns_limit_l_max 19
_diffrn_reflns_limit_l_min -18
_diffrn_reflns_number 22528
_diffrn_reflns_point_group_measured_fraction_full 0.998
_diffrn_reflns_point_group_measured_fraction_max 0.998
_diffrn_reflns_theta_full 25.242
_diffrn_reflns_theta_max 26.000
_diffrn_reflns_theta_min 3.271
_diffrn_source 'fine-focus sealed X-ray tube'
_diffrn_source_type 'Enhance (Mo) X-ray Source'
_exptl_absorpt_coefficient_mu 0.959
_exptl_absorpt_correction_T_max 1.00000
_exptl_absorpt_correction_T_min 0.89819
_exptl_absorpt_correction_type multi-scan
_exptl_absorpt_process_details
;
CrysAlisPro 1.171.38.43 (Rigaku Oxford Diffraction, 2015)
Empirical absorption correction using spherical harmonics,
 implemented in SCALE3 ABSPACK scaling algorithm.
;
_exptl_crystal_colour colourless
_exptl_crystal_colour_primary colourless
_exptl_crystal_density_diffrn 1.279
_exptl_crystal_description irregular
_exptl_crystal_F_000 1000
_exptl_crystal_size_max 0.57
_exptl_crystal_size_mid 0.47
_exptl_crystal_size_min 0.32
_refine_diff_density_max 0.327
_refine_diff_density_min -0.650
_refine_diff_density_rms 0.049
_refine_ls_extinction_coef .
_refine_ls_extinction_method none
_refine_ls_goodness_of_fit_ref 1.050
_refine_ls_hydrogen_treatment constr
_refine_ls_matrix_type full
_refine_ls_number_parameters 290
_refine_ls_number_reflns 4884
_refine_ls_number_restraints 54
_refine_ls_restrained_S_all 1.047
_refine_ls_R_factor_all 0.0311
_refine_ls_R_factor_gt 0.0245
_refine_ls_shift/su_max 0.003
_refine_ls_shift/su_mean 0.000
_refine_ls_structure_factor_coef Fsqd
_refine_ls_weighting_details 'w=1/[\s^2^(Fo^2^)+(0.0280P)^2^+1.3270P] where P=(Fo^2^+2Fc^2^)/3'
_refine_ls_weighting_scheme calc
_refine_ls_wR_factor_gt 0.0601
_refine_ls_wR_factor_ref 0.0646
_reflns_Friedel_coverage 0.000
_reflns_Friedel_fraction_full .
_reflns_Friedel_fraction_max .
_reflns_number_gt 4229
_reflns_number_total 4884
_reflns_threshold_expression 'I > 2\s(I)'
_cod_data_source_file md492_mc184.cif
_cod_data_source_block md492_mc184
_cod_original_cell_volume 2494.73(13)
_cod_database_code 1556594
_shelx_space_group_comment
;
The symmetry employed for this shelxl refinement is uniquely defined
by the following loop, which should always be used as a source of
symmetry information in preference to the above space-group names.
They are only intended as comments.
;
_shelx_estimated_absorpt_t_max 0.749
_shelx_estimated_absorpt_t_min 0.611
_reflns_odcompleteness_completeness 99.76
_reflns_odcompleteness_iscentric 1
_reflns_odcompleteness_theta 27.82
_olex2_refinement_description
;
1. Fixed Uiso
 At 1.2 times of:
  All C(H) groups, All C(H,H) groups
 At 1.5 times of:
  All C(H,H,H) groups
2. Restrained distances
 N1-C2A \\sim N1-C2 \\sim N2-C4A \\sim N2-C4
 with sigma of 0.001
 C2A-C3A \\sim C3-C2 \\sim C4A-C3A \\sim C3-C4
 with sigma of 0.001
3. Rigid body (RIGU) restrains
 N1, N2, C2, H2A, H2B, C3, H3A, H3B, C4, H4A, H4B
 with sigma for 1-2 distances of 0.0001 and sigma for 1-3 distances of 0.001
 N1, N2, C2A, H2AA, H2AB, C3A, H3AA, H3AB, C4A, H4AA, H4AB
 with sigma for 1-2 distances of 0.0001 and sigma for 1-3 distances of 0.001
4. Others
 Sof(C2A)=Sof(H2AA)=Sof(H2AB)=Sof(C3A)=Sof(H3AA)=Sof(H3AB)=Sof(C4A)=Sof(H4AA)=
 Sof(H4AB)=1-FVAR(1)
 Sof(C2)=Sof(H2A)=Sof(H2B)=Sof(C3)=Sof(H3A)=Sof(H3B)=Sof(C4)=Sof(H4A)=Sof(H4B)=
 FVAR(1)
5.a Secondary CH2 refined with riding coordinates:
 C2(H2A,H2B), C2A(H2AA,H2AB), C3(H3A,H3B), C3A(H3AA,H3AB), C4(H4A,H4B),
 C4A(H4AA,H4AB)
5.b Aromatic/amide H refined with riding coordinates:
 C7(H7), C9(H9), C16(H16), C18(H18)
5.c Idealised Me refined as rotating group:
 C11(H11A,H11B,H11C), C12(H12A,H12B,H12C), C13(H13A,H13B,H13C), C20(H20A,H20B,
 H20C), C21(H21A,H21B,H21C), C22(H22A,H22B,H22C), C23(H23A,H23B,H23C), C24(H24A,
 H24B,H24C), C25(H25A,H25B,H25C)
;

loop_
_space_group_symop_operation_xyz
'x, y, z'
'-x+1/2, y+1/2, -z+1/2'
'-x, -y, -z'
'x-1/2, -y-1/2, z-1/2'

loop_
_atom_site_label
_atom_site_type_symbol
_atom_site_fract_x
_atom_site_fract_y
_atom_site_fract_z
_atom_site_U_iso_or_equiv
_atom_site_adp_type
_atom_site_occupancy
_atom_site_site_symmetry_order
_atom_site_calc_flag
_atom_site_refinement_flags_posn
_atom_site_refinement_flags_adp
_atom_site_refinement_flags_occupancy
_atom_site_disorder_assembly
_atom_site_disorder_group
In1 In 0.72820(2) 0.72375(2) 0.29621(2) 0.04477(7) Uani 1 1 d . . . . .
N1 N 0.6408(2) 0.54180(10) 0.23894(12) 0.0522(5) Uani 1 1 d D U . . .
N2 N 0.6099(2) 0.56589(10) 0.37197(11) 0.0497(5) Uani 1 1 d D U . . .
C1 C 0.6472(2) 0.59296(12) 0.30325(13) 0.0400(4) Uani 1 1 d . . . . .
C2 C 0.5600(15) 0.4661(4) 0.2347(7) 0.068(2) Uani 0.369(18) 1 d D U P A 1
H2A H 0.630272 0.423992 0.254367 0.081 Uiso 0.369(18) 1 calc R U P A 1
H2B H 0.506711 0.455596 0.174429 0.081 Uiso 0.369(18) 1 calc R U P A 1
C2A C 0.6083(12) 0.4559(2) 0.2381(5) 0.0747(17) Uani 0.631(18) 1 d D U P A 2
H2AA H 0.698184 0.426182 0.259279 0.090 Uiso 0.631(18) 1 calc R U P A 2
H2AB H 0.558895 0.438742 0.179215 0.090 Uiso 0.631(18) 1 calc R U P A 2
C3 C 0.4547(15) 0.4645(7) 0.2879(5) 0.066(2) Uani 0.369(18) 1 d D U P A 1
H3A H 0.417505 0.411542 0.289216 0.079 Uiso 0.369(18) 1 calc R U P A 1
H3B H 0.372807 0.499054 0.262218 0.079 Uiso 0.369(18) 1 calc R U P A 1
C3A C 0.5125(12) 0.4426(4) 0.2959(4) 0.0735(17) Uani 0.631(18) 1 d D U P A 2
H3AA H 0.501495 0.386552 0.303770 0.088 Uiso 0.631(18) 1 calc R U P A 2
H3AB H 0.416484 0.464698 0.269077 0.088 Uiso 0.631(18) 1 calc R U P A 2
C4 C 0.5320(18) 0.4911(6) 0.3786(5) 0.074(3) Uani 0.369(18) 1 d D U P A 1
H4A H 0.462168 0.499835 0.411098 0.088 Uiso 0.369(18) 1 calc R U P A 1
H4B H 0.601144 0.451384 0.408610 0.088 Uiso 0.369(18) 1 calc R U P A 1
C4A C 0.5797(11) 0.4809(2) 0.3823(3) 0.0670(17) Uani 0.631(18) 1 d D U P A 2
H4AA H 0.514052 0.475758 0.418125 0.080 Uiso 0.631(18) 1 calc R U P A 2
H4AB H 0.670194 0.454222 0.411837 0.080 Uiso 0.631(18) 1 calc R U P A 2
C5 C 0.6876(3) 0.56211(12) 0.16373(14) 0.0446(5) Uani 1 1 d . . . . .
C6 C 0.5835(3) 0.58680(12) 0.08876(14) 0.0456(5) Uani 1 1 d . . . . .
C7 C 0.6277(3) 0.60002(14) 0.01530(15) 0.0552(6) Uani 1 1 d . . . . .
H7 H 0.559114 0.617058 -0.035344 0.066 Uiso 1 1 calc R . . . .
C8 C 0.7693(3) 0.58889(16) 0.01446(18) 0.0645(7) Uani 1 1 d . . . . .
C9 C 0.8693(3) 0.56405(17) 0.0895(2) 0.0717(8) Uani 1 1 d . . . . .
H9 H 0.965555 0.556545 0.089479 0.086 Uiso 1 1 calc R . . . .
C10 C 0.8320(3) 0.54959(14) 0.16579(17) 0.0588(6) Uani 1 1 d . . . . .
C11 C 0.4274(3) 0.60148(18) 0.08660(18) 0.0667(7) Uani 1 1 d . . . . .
H11A H 0.424685 0.638281 0.131529 0.100 Uiso 1 1 calc GR . . . .
H11B H 0.383203 0.552832 0.096035 0.100 Uiso 1 1 calc GR . . . .
H11C H 0.374671 0.622678 0.030862 0.100 Uiso 1 1 calc GR . . . .
C12 C 0.8144(5) 0.6034(2) -0.0671(2) 0.1037(13) Uani 1 1 d . . . . .
H12A H 0.751268 0.642205 -0.102378 0.156 Uiso 1 1 calc GR . . . .
H12B H 0.807171 0.555206 -0.099340 0.156 Uiso 1 1 calc GR . . . .
H12C H 0.913385 0.621963 -0.051333 0.156 Uiso 1 1 calc GR . . . .
C13 C 0.9449(4) 0.5212(2) 0.2470(2) 0.0986(12) Uani 1 1 d . . . . .
H13A H 0.937150 0.465110 0.251758 0.148 Uiso 1 1 calc GR . . . .
H13B H 0.928674 0.545961 0.297164 0.148 Uiso 1 1 calc GR . . . .
H13C H 1.040720 0.534369 0.243679 0.148 Uiso 1 1 calc GR . . . .
C14 C 0.6186(2) 0.61537(12) 0.44666(13) 0.0420(5) Uani 1 1 d . . . . .
C15 C 0.4933(2) 0.65246(14) 0.45383(14) 0.0480(5) Uani 1 1 d . . . . .
C16 C 0.5039(3) 0.69786(15) 0.52685(16) 0.0542(6) Uani 1 1 d . . . . .
H16 H 0.420650 0.723064 0.532271 0.065 Uiso 1 1 calc R . . . .
C17 C 0.6330(3) 0.70710(14) 0.59180(16) 0.0536(6) Uani 1 1 d . . . . .
C18 C 0.7536(3) 0.66741(16) 0.58386(15) 0.0573(6) Uani 1 1 d . . . . .
H18 H 0.841443 0.672475 0.627715 0.069 Uiso 1 1 calc R . . . .
C19 C 0.7489(3) 0.61995(14) 0.51252(14) 0.0500(5) Uani 1 1 d . . . . .
C20 C 0.3503(3) 0.6438(2) 0.3837(2) 0.0853(10) Uani 1 1 d . . . . .
H20A H 0.311977 0.591921 0.386365 0.128 Uiso 1 1 calc GR . . . .
H20B H 0.365509 0.651727 0.327754 0.128 Uiso 1 1 calc GR . . . .
H20C H 0.282243 0.682184 0.392420 0.128 Uiso 1 1 calc GR . . . .
C21 C 0.6433(4) 0.7593(2) 0.6694(2) 0.0850(10) Uani 1 1 d . . . . .
H21A H 0.548836 0.763553 0.678681 0.128 Uiso 1 1 calc GR . . . .
H21B H 0.676340 0.810664 0.658737 0.128 Uiso 1 1 calc GR . . . .
H21C H 0.711112 0.736984 0.720159 0.128 Uiso 1 1 calc GR . . . .
C22 C 0.8829(3) 0.5747(2) 0.5091(2) 0.0814(9) Uani 1 1 d . . . . .
H22A H 0.904694 0.586437 0.455691 0.122 Uiso 1 1 calc GR . . . .
H22B H 0.864979 0.519269 0.511892 0.122 Uiso 1 1 calc GR . . . .
H22C H 0.964095 0.589526 0.557588 0.122 Uiso 1 1 calc GR . . . .
C23 C 0.6932(4) 0.76326(16) 0.16120(19) 0.0692(8) Uani 1 1 d . . . . .
H23A H 0.594832 0.751422 0.127617 0.104 Uiso 1 1 calc GR . . . .
H23B H 0.760240 0.736593 0.136502 0.104 Uiso 1 1 calc GR . . . .
H23C H 0.709104 0.819017 0.160513 0.104 Uiso 1 1 calc GR . . . .
C24 C 0.6092(4) 0.80414(17) 0.3567(2) 0.0854(10) Uani 1 1 d . . . . .
H24A H 0.627372 0.790588 0.417074 0.128 Uiso 1 1 calc GR . . . .
H24B H 0.506460 0.800163 0.327688 0.128 Uiso 1 1 calc GR . . . .
H24C H 0.641198 0.857090 0.352161 0.128 Uiso 1 1 calc GR . . . .
C25 C 0.9617(3) 0.7212(2) 0.3646(2) 0.0875(10) Uani 1 1 d . . . . .
H25A H 1.005973 0.677148 0.344483 0.131 Uiso 1 1 calc GR . . . .
H25B H 0.975552 0.716154 0.426082 0.131 Uiso 1 1 calc GR . . . .
H25C H 1.006268 0.769062 0.353257 0.131 Uiso 1 1 calc GR . . . .

loop_
_atom_site_aniso_label
_atom_site_aniso_U_11
_atom_site_aniso_U_22
_atom_site_aniso_U_33
_atom_site_aniso_U_23
_atom_site_aniso_U_13
_atom_site_aniso_U_12
In1 0.05176(11) 0.03861(10) 0.05046(11) -0.00526(7) 0.02511(8) -0.00280(6)
N1 0.0899(14) 0.0332(8) 0.0359(10) -0.0007(7) 0.0221(9) -0.0064(8)
N2 0.0785(13) 0.0387(8) 0.0335(9) 0.0018(6) 0.0188(9) -0.0083(8)
C1 0.0491(12) 0.0370(10) 0.0320(10) 0.0011(8) 0.0090(9) 0.0017(9)
C2 0.121(4) 0.0427(16) 0.046(3) -0.0075(19) 0.035(3) -0.023(3)
C2A 0.139(4) 0.0349(8) 0.062(3) -0.0047(11) 0.048(3) -0.0155(13)
C3 0.123(4) 0.032(4) 0.050(3) -0.005(2) 0.038(3) -0.022(3)
C3A 0.132(4) 0.039(3) 0.058(2) -0.0012(14) 0.043(2) -0.014(2)
C4 0.128(6) 0.052(2) 0.050(3) -0.0082(16) 0.041(3) -0.034(4)
C4A 0.118(4) 0.0395(9) 0.057(2) -0.0004(9) 0.045(2) -0.0130(14)
C5 0.0673(14) 0.0334(10) 0.0359(11) -0.0050(9) 0.0196(10) -0.0020(10)
C6 0.0627(14) 0.0366(11) 0.0404(12) -0.0030(9) 0.0195(10) -0.0050(10)
C7 0.0821(18) 0.0470(13) 0.0387(12) -0.0029(10) 0.0209(12) -0.0095(12)
C8 0.093(2) 0.0554(15) 0.0596(16) -0.0197(12) 0.0444(16) -0.0222(14)
C9 0.0673(17) 0.0684(18) 0.092(2) -0.0347(16) 0.0427(17) -0.0114(14)
C10 0.0673(16) 0.0473(13) 0.0590(15) -0.0169(11) 0.0141(13) 0.0067(12)
C11 0.0649(17) 0.0713(18) 0.0639(17) -0.0017(14) 0.0185(13) -0.0013(13)
C12 0.152(3) 0.101(3) 0.092(2) -0.028(2) 0.087(3) -0.047(2)
C13 0.091(2) 0.092(2) 0.090(2) -0.031(2) -0.0101(19) 0.0372(19)
C14 0.0563(13) 0.0395(11) 0.0307(10) 0.0045(8) 0.0137(9) 0.0003(9)
C15 0.0458(12) 0.0589(14) 0.0411(12) 0.0121(10) 0.0155(10) 0.0002(10)
C16 0.0611(15) 0.0544(13) 0.0584(15) 0.0102(11) 0.0353(13) 0.0095(11)
C17 0.0739(17) 0.0500(13) 0.0452(13) -0.0040(10) 0.0305(12) -0.0046(12)
C18 0.0578(14) 0.0698(16) 0.0394(12) -0.0046(11) 0.0064(11) -0.0026(13)
C19 0.0522(13) 0.0579(14) 0.0396(12) 0.0033(10) 0.0125(10) 0.0124(11)
C20 0.0511(16) 0.128(3) 0.0692(19) 0.0138(19) 0.0055(14) 0.0004(17)
C21 0.123(3) 0.075(2) 0.070(2) -0.0228(16) 0.049(2) -0.0140(19)
C22 0.0729(19) 0.101(2) 0.0657(18) 0.0004(16) 0.0121(15) 0.0399(17)
C23 0.101(2) 0.0504(15) 0.0611(17) 0.0015(12) 0.0318(16) -0.0155(14)
C24 0.130(3) 0.0477(15) 0.111(3) 0.0051(16) 0.085(2) 0.0165(16)
C25 0.0590(18) 0.099(3) 0.099(3) -0.0215(19) 0.0151(17) -0.0212(16)

loop_
_atom_type_symbol
_atom_type_description
_atom_type_scat_dispersion_real
_atom_type_scat_dispersion_imag
_atom_type_scat_source
C C 0.0033 0.0016 'International Tables Vol C Tables 4.2.6.8 and 6.1.1.4'
H H 0.0000 0.0000 'International Tables Vol C Tables 4.2.6.8 and 6.1.1.4'
In In -0.7276 1.3100 'International Tables Vol C Tables 4.2.6.8 and 6.1.1.4'
N N 0.0061 0.0033 'International Tables Vol C Tables 4.2.6.8 and 6.1.1.4'

loop_
_geom_angle_atom_site_label_1
_geom_angle_atom_site_label_2
_geom_angle_atom_site_label_3
_geom_angle
_geom_angle_site_symmetry_1
_geom_angle_site_symmetry_3
C23 In1 C1 112.04(9) . .
C24 In1 C1 110.26(10) . .
C24 In1 C23 107.31(12) . .
C24 In1 C25 112.31(15) . .
C25 In1 C1 104.99(11) . .
C25 In1 C23 110.00(14) . .
C1 N1 C2 120.1(5) . .
C1 N1 C2A 127.3(3) . .
C1 N1 C5 122.23(17) . .
C5 N1 C2 116.8(4) . .
C5 N1 C2A 109.9(3) . .
C1 N2 C4 127.7(4) . .
C1 N2 C4A 122.2(3) . .
C1 N2 C14 121.25(17) . .
C14 N2 C4 110.2(5) . .
C14 N2 C4A 115.9(3) . .
N1 C1 In1 121.04(14) . .
N2 C1 In1 122.18(14) . .
N2 C1 N1 116.75(19) . .
N1 C2 H2A 108.6 . .
N1 C2 H2B 108.6 . .
N1 C2 C3 114.6(7) . .
H2A C2 H2B 107.6 . .
C3 C2 H2A 108.6 . .
C3 C2 H2B 108.6 . .
N1 C2A H2AA 110.1 . .
N1 C2A H2AB 110.1 . .
N1 C2A C3A 107.8(4) . .
H2AA C2A H2AB 108.5 . .
C3A C2A H2AA 110.1 . .
C3A C2A H2AB 110.1 . .
C2 C3 H3A 109.9 . .
C2 C3 H3B 109.9 . .
C2 C3 C4 108.9(9) . .
H3A C3 H3B 108.3 . .
C4 C3 H3A 109.9 . .
C4 C3 H3B 109.9 . .
C2A C3A H3AA 109.8 . .
C2A C3A H3AB 109.8 . .
C2A C3A C4A 109.4(5) . .
H3AA C3A H3AB 108.2 . .
C4A C3A H3AA 109.8 . .
C4A C3A H3AB 109.8 . .
N2 C4 C3 107.7(6) . .
N2 C4 H4A 110.2 . .
N2 C4 H4B 110.2 . .
C3 C4 H4A 110.2 . .
C3 C4 H4B 110.2 . .
H4A C4 H4B 108.5 . .
N2 C4A C3A 111.2(4) . .
N2 C4A H4AA 109.4 . .
N2 C4A H4AB 109.4 . .
C3A C4A H4AA 109.4 . .
C3A C4A H4AB 109.4 . .
H4AA C4A H4AB 108.0 . .
C6 C5 N1 118.6(2) . .
C6 C5 C10 121.8(2) . .
C10 C5 N1 119.4(2) . .
C5 C6 C11 121.9(2) . .
C7 C6 C5 118.0(2) . .
C7 C6 C11 120.1(2) . .
C6 C7 H7 118.9 . .
C8 C7 C6 122.3(2) . .
C8 C7 H7 118.9 . .
C7 C8 C12 121.1(3) . .
C9 C8 C7 118.3(2) . .
C9 C8 C12 120.6(3) . .
C8 C9 H9 118.8 . .
C8 C9 C10 122.4(3) . .
C10 C9 H9 118.8 . .
C5 C10 C9 117.3(2) . .
C5 C10 C13 121.8(3) . .
C9 C10 C13 120.9(3) . .
C6 C11 H11A 109.5 . .
C6 C11 H11B 109.5 . .
C6 C11 H11C 109.5 . .
H11A C11 H11B 109.5 . .
H11A C11 H11C 109.5 . .
H11B C11 H11C 109.5 . .
C8 C12 H12A 109.5 . .
C8 C12 H12B 109.5 . .
C8 C12 H12C 109.5 . .
H12A C12 H12B 109.5 . .
H12A C12 H12C 109.5 . .
H12B C12 H12C 109.5 . .
C10 C13 H13A 109.5 . .
C10 C13 H13B 109.5 . .
C10 C13 H13C 109.5 . .
H13A C13 H13B 109.5 . .
H13A C13 H13C 109.5 . .
H13B C13 H13C 109.5 . .
C15 C14 N2 119.3(2) . .
C19 C14 N2 119.2(2) . .
C19 C14 C15 121.3(2) . .
C14 C15 C20 120.9(2) . .
C16 C15 C14 118.1(2) . .
C16 C15 C20 121.0(2) . .
C15 C16 H16 118.8 . .
C17 C16 C15 122.3(2) . .
C17 C16 H16 118.8 . .
C16 C17 C21 121.4(3) . .
C18 C17 C16 117.9(2) . .
C18 C17 C21 120.7(3) . .
C17 C18 H18 118.9 . .
C17 C18 C19 122.2(2) . .
C19 C18 H18 118.9 . .
C14 C19 C18 117.9(2) . .
C14 C19 C22 122.1(2) . .
C18 C19 C22 120.0(2) . .
C15 C20 H20A 109.5 . .
C15 C20 H20B 109.5 . .
C15 C20 H20C 109.5 . .
H20A C20 H20B 109.5 . .
H20A C20 H20C 109.5 . .
H20B C20 H20C 109.5 . .
C17 C21 H21A 109.5 . .
C17 C21 H21B 109.5 . .
C17 C21 H21C 109.5 . .
H21A C21 H21B 109.5 . .
H21A C21 H21C 109.5 . .
H21B C21 H21C 109.5 . .
C19 C22 H22A 109.5 . .
C19 C22 H22B 109.5 . .
C19 C22 H22C 109.5 . .
H22A C22 H22B 109.5 . .
H22A C22 H22C 109.5 . .
H22B C22 H22C 109.5 . .
In1 C23 H23A 109.5 . .
In1 C23 H23B 109.5 . .
In1 C23 H23C 109.5 . .
H23A C23 H23B 109.5 . .
H23A C23 H23C 109.5 . .
H23B C23 H23C 109.5 . .
In1 C24 H24A 109.5 . .
In1 C24 H24B 109.5 . .
In1 C24 H24C 109.5 . .
H24A C24 H24B 109.5 . .
H24A C24 H24C 109.5 . .
H24B C24 H24C 109.5 . .
In1 C25 H25A 109.5 . .
In1 C25 H25B 109.5 . .
In1 C25 H25C 109.5 . .
H25A C25 H25B 109.5 . .
H25A C25 H25C 109.5 . .
H25B C25 H25C 109.5 . .

loop_
_geom_bond_atom_site_label_1
_geom_bond_atom_site_label_2
_geom_bond_distance
_geom_bond_site_symmetry_2
In1 C1 2.367(2) .
In1 C23 2.198(3) .
In1 C24 2.179(3) .
In1 C25 2.185(3) .
N1 C1 1.337(3) .
N1 C2 1.492(2) .
N1 C2A 1.491(2) .
N1 C5 1.445(3) .
N2 C1 1.335(3) .
N2 C4 1.492(2) .
N2 C4A 1.492(2) .
N2 C14 1.446(3) .
C2 H2A 0.9700 .
C2 H2B 0.9700 .
C2 C3 1.497(3) .
C2A H2AA 0.9700 .
C2A H2AB 0.9700 .
C2A C3A 1.497(3) .
C3 H3A 0.9700 .
C3 H3B 0.9700 .
C3 C4 1.497(3) .
C3A H3AA 0.9700 .
C3A H3AB 0.9700 .
C3A C4A 1.497(3) .
C4 H4A 0.9700 .
C4 H4B 0.9700 .
C4A H4AA 0.9700 .
C4A H4AB 0.9700 .
C5 C6 1.385(3) .
C5 C10 1.389(3) .
C6 C7 1.381(3) .
C6 C11 1.505(3) .
C7 H7 0.9300 .
C7 C8 1.372(4) .
C8 C9 1.368(4) .
C8 C12 1.512(4) .
C9 H9 0.9300 .
C9 C10 1.393(4) .
C10 C13 1.510(4) .
C11 H11A 0.9600 .
C11 H11B 0.9600 .
C11 H11C 0.9600 .
C12 H12A 0.9600 .
C12 H12B 0.9600 .
C12 H12C 0.9600 .
C13 H13A 0.9600 .
C13 H13B 0.9600 .
C13 H13C 0.9600 .
C14 C15 1.388(3) .
C14 C19 1.383(3) .
C15 C16 1.381(3) .
C15 C20 1.505(3) .
C16 H16 0.9300 .
C16 C17 1.375(4) .
C17 C18 1.374(4) .
C17 C21 1.508(4) .
C18 H18 0.9300 .
C18 C19 1.390(3) .
C19 C22 1.509(3) .
C20 H20A 0.9600 .
C20 H20B 0.9600 .
C20 H20C 0.9600 .
C21 H21A 0.9600 .
C21 H21B 0.9600 .
C21 H21C 0.9600 .
C22 H22A 0.9600 .
C22 H22B 0.9600 .
C22 H22C 0.9600 .
C23 H23A 0.9600 .
C23 H23B 0.9600 .
C23 H23C 0.9600 .
C24 H24A 0.9600 .
C24 H24B 0.9600 .
C24 H24C 0.9600 .
C25 H25A 0.9600 .
C25 H25B 0.9600 .
C25 H25C 0.9600 .

loop_
_geom_torsion_atom_site_label_1
_geom_torsion_atom_site_label_2
_geom_torsion_atom_site_label_3
_geom_torsion_atom_site_label_4
_geom_torsion
_geom_torsion_site_symmetry_1
_geom_torsion_site_symmetry_2
_geom_torsion_site_symmetry_3
_geom_torsion_site_symmetry_4
N1 C2 C3 C4 -50.9(11) . . . .
N1 C2A C3A C4A -50.8(7) . . . .
N1 C5 C6 C7 -174.96(19) . . . .
N1 C5 C6 C11 6.8(3) . . . .
N1 C5 C10 C9 174.9(2) . . . .
N1 C5 C10 C13 -4.8(3) . . . .
N2 C14 C15 C16 178.45(19) . . . .
N2 C14 C15 C20 -1.9(3) . . . .
N2 C14 C19 C18 -179.4(2) . . . .
N2 C14 C19 C22 -0.1(4) . . . .
C1 N1 C2 C3 17.7(11) . . . .
C1 N1 C2A C3A 28.5(8) . . . .
C1 N1 C5 C6 -96.0(3) . . . .
C1 N1 C5 C10 89.8(3) . . . .
C1 N2 C4 C3 -20.0(14) . . . .
C1 N2 C4A C3A -32.9(7) . . . .
C1 N2 C14 C15 97.9(3) . . . .
C1 N2 C14 C19 -87.0(3) . . . .
C2 N1 C1 In1 -166.6(7) . . . .
C2 N1 C1 N2 15.3(7) . . . .
C2 N1 C5 C6 73.2(7) . . . .
C2 N1 C5 C10 -100.9(7) . . . .
C2 C3 C4 N2 49.3(12) . . . .
C2A N1 C1 In1 172.7(6) . . . .
C2A N1 C1 N2 -5.3(6) . . . .
C2A N1 C5 C6 92.1(5) . . . .
C2A N1 C5 C10 -82.1(5) . . . .
C2A C3A C4A N2 54.7(7) . . . .
C4 N2 C1 In1 167.6(9) . . . .
C4 N2 C1 N1 -14.3(10) . . . .
C4 N2 C14 C15 -72.2(8) . . . .
C4 N2 C14 C19 102.9(8) . . . .
C4A N2 C1 In1 -170.9(5) . . . .
C4A N2 C1 N1 7.1(6) . . . .
C4A N2 C14 C15 -91.2(5) . . . .
C4A N2 C14 C19 83.9(5) . . . .
C5 N1 C1 In1 2.3(3) . . . .
C5 N1 C1 N2 -175.8(2) . . . .
C5 N1 C2 C3 -151.8(7) . . . .
C5 N1 C2A C3A -160.1(4) . . . .
C5 C6 C7 C8 0.6(3) . . . .
C6 C5 C10 C9 1.0(3) . . . .
C6 C5 C10 C13 -178.8(2) . . . .
C6 C7 C8 C9 -0.2(4) . . . .
C6 C7 C8 C12 179.6(2) . . . .
C7 C8 C9 C10 0.2(4) . . . .
C8 C9 C10 C5 -0.6(4) . . . .
C8 C9 C10 C13 179.2(3) . . . .
C10 C5 C6 C7 -1.0(3) . . . .
C10 C5 C6 C11 -179.2(2) . . . .
C11 C6 C7 C8 178.8(2) . . . .
C12 C8 C9 C10 -179.6(3) . . . .
C14 N2 C1 In1 -0.6(3) . . . .
C14 N2 C1 N1 177.4(2) . . . .
C14 N2 C4 C3 149.3(7) . . . .
C14 N2 C4A C3A 156.3(4) . . . .
C14 C15 C16 C17 -0.1(3) . . . .
C15 C14 C19 C18 -4.4(3) . . . .
C15 C14 C19 C22 174.9(2) . . . .
C15 C16 C17 C18 -2.0(4) . . . .
C15 C16 C17 C21 177.7(2) . . . .
C16 C17 C18 C19 0.9(4) . . . .
C17 C18 C19 C14 2.2(4) . . . .
C17 C18 C19 C22 -177.1(3) . . . .
C19 C14 C15 C16 3.4(3) . . . .
C19 C14 C15 C20 -176.9(2) . . . .
C20 C15 C16 C17 -179.8(2) . . . .
C21 C17 C18 C19 -178.8(3) . . . .
